data_7700700
loop_
_publ_author_name
'An, Yawen'
'Zhong, Yang'
'Sun, Tongqing'
'Wang, Haijun'
'Hu, Zhenpeng'
'Liu, Hongde'
'Liu, Shiguo'
'Kong, Yongfa'
'Xu, Jingjun'

_publ_section_title
;
 Synthesis, structure and characterization of
 M(IO<sub>3</sub>)<sub>2</sub>(HIO<sub>3</sub>) (M = Ca, Sr) as new
 anhydrous alkaline earth metal bis-iodate hydrogeniodate compounds.
;
_journal_issue 34
_journal_name_full 'Dalton transactions (Cambridge, England : 2003)'
_journal_page_first 13074
_journal_page_last 13080
_journal_paper_doi 10.1039/c9dt02575h
_journal_volume 48
_journal_year 2019
_chemical_formula_moiety 'H I3 O9 Sr'
_chemical_formula_sum 'H I3 O9 Sr'
_chemical_formula_weight 613.33
_space_group_crystal_system monoclinic
_space_group_IT_number 14
_space_group_name_Hall '-P 2ybc'
_space_group_name_H-M_alt 'P 1 21/c 1'
_symmetry_space_group_name_Hall '-P 2ybc'
_symmetry_space_group_name_H-M 'P 1 21/c 1'
_atom_sites_solution_hydrogens difmap
_atom_sites_solution_primary dual
_audit_creation_date 2019-07-10
_audit_creation_method
;
Olex2 1.2
(compiled 2018.04.26 svn.r3504 for OlexSys, GUI svn.r5492)
;
_audit_update_record
;
2019-07-21 deposited with the CCDC.    2019-07-30 downloaded from the CCDC.
;
_cell_angle_alpha 90
_cell_angle_beta 93.13(3)
_cell_angle_gamma 90
_cell_formula_units_Z 4
_cell_length_a 7.0697(14)
_cell_length_b 15.986(3)
_cell_length_c 7.3802(15)
_cell_measurement_reflns_used 3447
_cell_measurement_temperature 293(2)
_cell_measurement_theta_max 30.0162
_cell_measurement_theta_min 2.5482
_cell_volume 832.8(3)
_computing_molecular_graphics 'Olex2 (Dolomanov et al., 2009)'
_computing_publication_material 'Olex2 (Dolomanov et al., 2009)'
_computing_structure_refinement 'ShelXL (Sheldrick, 2015)'
_computing_structure_solution 'ShelXT (Sheldrick, 2015)'
_diffrn_ambient_temperature 293(2)
_diffrn_measured_fraction_theta_full 0.999
_diffrn_measured_fraction_theta_max 0.970
_diffrn_measurement_device_type 'multiwire proportional'
_diffrn_measurement_method 'phi and omega scans'
_diffrn_radiation_type 'Mo K\a'
_diffrn_radiation_wavelength 0.71073
_diffrn_reflns_av_R_equivalents 0.0501
_diffrn_reflns_av_unetI/netI 0.0458
_diffrn_reflns_Laue_measured_fraction_full 0.999
_diffrn_reflns_Laue_measured_fraction_max 0.970
_diffrn_reflns_limit_h_max 9
_diffrn_reflns_limit_h_min -9
_diffrn_reflns_limit_k_max 22
_diffrn_reflns_limit_k_min -22
_diffrn_reflns_limit_l_max 10
_diffrn_reflns_limit_l_min -10
_diffrn_reflns_number 7655
_diffrn_reflns_point_group_measured_fraction_full 0.999
_diffrn_reflns_point_group_measured_fraction_max 0.970
_diffrn_reflns_theta_full 25.242
_diffrn_reflns_theta_max 30.076
_diffrn_reflns_theta_min 2.886
_exptl_absorpt_coefficient_mu 17.618
_exptl_absorpt_correction_T_max 1.0000
_exptl_absorpt_correction_T_min 0.6158
_exptl_absorpt_correction_type multi-scan
_exptl_absorpt_process_details 'CrystalClear (Rigaku Inc., 2008)'
_exptl_crystal_colour colorless
_exptl_crystal_density_diffrn 4.891
_exptl_crystal_description block
_exptl_crystal_F_000 1080
_exptl_crystal_size_max 0.08
_exptl_crystal_size_mid 0.07
_exptl_crystal_size_min 0.07
_refine_diff_density_max 1.737
_refine_diff_density_min -2.642
_refine_diff_density_rms 0.515
_refine_ls_extinction_method none
_refine_ls_goodness_of_fit_ref 1.161
_refine_ls_hydrogen_treatment constr
_refine_ls_matrix_type full
_refine_ls_number_parameters 118
_refine_ls_number_reflns 2373
_refine_ls_number_restraints 0
_refine_ls_restrained_S_all 1.161
_refine_ls_R_factor_all 0.0471
_refine_ls_R_factor_gt 0.0438
_refine_ls_shift/su_max 0.000
_refine_ls_shift/su_mean 0.000
_refine_ls_structure_factor_coef Fsqd
_refine_ls_weighting_details 'w=1/[\s^2^(Fo^2^)+(0.0415P)^2^+11.9292P] where P=(Fo^2^+2Fc^2^)/3'
_refine_ls_weighting_scheme calc
_refine_ls_wR_factor_gt 0.1003
_refine_ls_wR_factor_ref 0.1024
_reflns_Friedel_coverage 0.000
_reflns_number_gt 2240
_reflns_number_total 2373
_reflns_threshold_expression 'I > 2\s(I)'
_cod_data_source_file c9dt02575h2.cif
_cod_data_source_block SrHI3O9
_cod_depositor_comments 'Adding full bibliography for 7700699--7700700.cif.'
_cod_database_code 7700700
_shelx_shelxl_version_number 2018/3
_shelx_space_group_comment
;
The symmetry employed for this shelxl refinement is uniquely defined
by the following loop, which should always be used as a source of
symmetry information in preference to the above space-group names.
They are only intended as comments.
;
_shelx_estimated_absorpt_t_max 0.372
_shelx_estimated_absorpt_t_min 0.333
_olex2_refinement_description
;
1. Fixed Uiso
 At 1.2 times of:
  All O(H) groups
2.a Riding coordinates:
 O6(H6)
;
_olex2_submission_special_instructions 'No special instructions were received'

loop_
_space_group_symop_operation_xyz
'x, y, z'
'-x, y+1/2, -z+1/2'
'-x, -y, -z'
'x, -y-1/2, z-1/2'

loop_
_atom_site_label
_atom_site_type_symbol
_atom_site_fract_x
_atom_site_fract_y
_atom_site_fract_z
_atom_site_U_iso_or_equiv
_atom_site_adp_type
_atom_site_occupancy
_atom_site_site_symmetry_order
_atom_site_calc_flag
_atom_site_refinement_flags_posn
I1 I 0.84717(7) 0.22889(3) 0.96634(7) 0.00954(13) Uani 1 1 d .
I2 I 0.37897(7) 0.31309(3) 0.86172(7) 0.01109(13) Uani 1 1 d .
I3 I 0.26450(7) 0.47368(3) 1.37467(7) 0.01133(13) Uani 1 1 d .
Sr1 Sr 0.24288(10) 0.54359(5) 0.87786(11) 0.01146(17) Uani 1 1 d .
O1 O 0.8632(10) 0.1830(4) 0.7421(8) 0.0184(13) Uani 1 1 d .
O2 O 0.8475(8) 0.3364(3) 0.8815(8) 0.0131(11) Uani 1 1 d .
O3 O 0.5917(8) 0.2193(4) 0.9862(9) 0.0186(13) Uani 1 1 d .
O4 O 0.4441(9) 0.3834(4) 1.0446(9) 0.0216(14) Uani 1 1 d .
O5 O 0.2216(8) 0.2425(4) 0.9659(10) 0.0215(14) Uani 1 1 d .
O6 O 0.1790(8) 0.3865(4) 0.7662(9) 0.0157(12) Uani 1 1 d .
H6 H 0.065112 0.393719 0.794268 0.019 Uiso 1 1 d R
O7 O 0.1112(8) 0.4852(4) 1.1725(8) 0.0141(11) Uani 1 1 d .
O8 O 0.1760(8) 0.5537(4) 1.5191(8) 0.0147(12) Uani 1 1 d .
O9 O 0.4764(8) 0.5236(4) 1.2986(9) 0.0192(13) Uani 1 1 d .

loop_
_atom_site_aniso_label
_atom_site_aniso_U_11
_atom_site_aniso_U_22
_atom_site_aniso_U_33
_atom_site_aniso_U_23
_atom_site_aniso_U_13
_atom_site_aniso_U_12
I1 0.0094(2) 0.0102(2) 0.0090(2) 0.00088(17) -0.00031(17) 0.00086(16)
I2 0.0096(2) 0.0104(2) 0.0133(3) -0.00024(18) 0.00054(17) -0.00009(16)
I3 0.0109(2) 0.0116(2) 0.0113(3) -0.00023(18) -0.00133(17) 0.00024(17)
Sr1 0.0097(3) 0.0121(4) 0.0126(4) -0.0006(3) 0.0002(3) -0.0006(2)
O1 0.031(3) 0.017(3) 0.007(3) 0.000(2) 0.001(2) -0.004(3)
O2 0.017(3) 0.004(2) 0.018(3) 0.004(2) -0.001(2) 0.002(2)
O3 0.005(2) 0.025(3) 0.026(3) 0.008(3) -0.001(2) 0.002(2)
O4 0.020(3) 0.020(3) 0.025(3) -0.012(3) 0.001(3) -0.003(3)
O5 0.009(3) 0.017(3) 0.038(4) 0.007(3) 0.002(3) -0.003(2)
O6 0.009(2) 0.014(3) 0.025(3) 0.003(2) -0.003(2) 0.006(2)
O7 0.013(3) 0.018(3) 0.011(3) 0.004(2) -0.005(2) 0.003(2)
O8 0.018(3) 0.015(3) 0.011(3) -0.006(2) -0.001(2) -0.002(2)
O9 0.013(3) 0.027(3) 0.019(3) -0.008(3) 0.006(2) -0.006(2)

loop_
_atom_type_symbol
_atom_type_description
_atom_type_scat_dispersion_real
_atom_type_scat_dispersion_imag
_atom_type_scat_source
I I -0.4742 1.8119 'International Tables Vol C Tables 4.2.6.8 and 6.1.1.4'
H H 0.0000 0.0000 'International Tables Vol C Tables 4.2.6.8 and 6.1.1.4'
O O 0.0106 0.0060 'International Tables Vol C Tables 4.2.6.8 and 6.1.1.4'
Sr Sr -1.5307 3.2498 'International Tables Vol C Tables 4.2.6.8 and 6.1.1.4'

loop_
_geom_angle_atom_site_label_1
_geom_angle_atom_site_label_2
_geom_angle_atom_site_label_3
_geom_angle
_geom_angle_site_symmetry_1
_geom_angle_site_symmetry_3
Sr1 I1 Sr1 151.04(3) 3_667 2_646
O1 I1 Sr1 28.9(2) . 2_646
O1 I1 Sr1 131.9(2) . 3_667
O1 I1 Sr1 38.96(15) 4_566 3_667
O1 I1 Sr1 163.66(15) 4_566 2_646
O1 I1 O1 167.4(2) . 4_566
O1 I1 O2 93.8(3) . .
O1 I1 O3 98.6(3) . .
O2 I1 Sr1 39.06(19) . 3_667
O2 I1 Sr1 119.33(19) . 2_646
O2 I1 O1 75.3(2) . 4_566
O3 I1 Sr1 82.1(2) . 2_646
O3 I1 Sr1 82.8(2) . 3_667
O3 I1 O1 89.0(3) . 4_566
O3 I1 O2 97.2(3) . .
Sr1 I2 Sr1 65.69(2) . 3_667
O3 I2 Sr1 76.75(17) . 3_667
O3 I2 Sr1 141.70(17) . .
O4 I2 Sr1 29.6(2) . 3_667
O4 I2 Sr1 55.0(2) . .
O4 I2 O3 88.4(3) . .
O4 I2 O6 92.7(3) . .
O5 I2 Sr1 125.4(2) . 3_667
O5 I2 Sr1 115.7(2) . .
O5 I2 O3 79.9(3) . .
O5 I2 O4 102.2(3) . .
O5 I2 O6 94.6(3) . .
O6 I2 Sr1 106.69(18) . 3_667
O6 I2 Sr1 41.12(18) . .
O6 I2 O3 174.4(2) . .
Sr1 I3 Sr1 65.28(3) . 3_567
Sr1 I3 Sr1 112.80(3) 1_556 3_567
Sr1 I3 Sr1 146.00(3) . 1_556
O7 I3 Sr1 29.6(2) . 3_567
O7 I3 Sr1 135.0(2) . 1_556
O7 I3 Sr1 35.7(2) . .
O7 I3 O9 99.7(3) . .
O8 I3 Sr1 36.6(2) . 1_556
O8 I3 Sr1 89.59(19) . 3_567
O8 I3 Sr1 111.3(2) . .
O8 I3 O7 101.8(3) . .
O8 I3 O9 101.0(3) . .
O9 I3 Sr1 104.2(2) . 1_556
O9 I3 Sr1 64.2(2) . .
O9 I3 Sr1 128.8(2) . 3_567
I1 Sr1 H6 143.2 3_667 .
I2 Sr1 I1 164.11(3) . 3_667
I2 Sr1 I3 75.57(2) . .
I2 Sr1 H6 42.8 . .
I3 Sr1 I1 89.34(2) . 3_667
I3 Sr1 H6 87.4 . .
O1 Sr1 I1 38.49(14) 2_656 3_667
O1 Sr1 I2 157.33(14) 2_656 .
O1 Sr1 I3 126.53(14) 2_656 .
O1 Sr1 O2 61.59(19) 2_656 3_667
O1 Sr1 O4 170.1(2) 2_656 .
O1 Sr1 O4 84.9(2) 2_656 3_667
O1 Sr1 O6 133.3(2) 2_656 .
O1 Sr1 H6 124.8 2_656 .
O1 Sr1 O7 120.3(2) 2_656 .
O1 Sr1 O7 80.6(2) 2_656 3_567
O1 Sr1 O8 63.96(19) 2_656 1_554
O1 Sr1 O9 113.9(2) 2_656 3_667
O2 Sr1 I1 25.12(12) 3_667 3_667
O2 Sr1 I2 140.59(12) 3_667 .
O2 Sr1 I3 65.06(12) 3_667 .
O2 Sr1 O4 115.91(17) 3_667 .
O2 Sr1 H6 129.7 3_667 .
O4 Sr1 I1 136.49(12) . 3_667
O4 Sr1 I1 69.96(15) 3_667 3_667
O4 Sr1 I2 103.47(15) 3_667 .
O4 Sr1 I2 27.89(12) . .
O4 Sr1 I3 52.73(12) . .
O4 Sr1 I3 85.96(17) 3_667 .
O4 Sr1 O2 76.18(19) 3_667 3_667
O4 Sr1 O4 85.2(2) 3_667 .
O4 Sr1 O6 129.16(19) 3_667 .
O4 Sr1 H6 64.6 . .
O4 Sr1 H6 146.1 3_667 .
O4 Sr1 O7 162.1(2) 3_667 3_567
O4 Sr1 O7 109.0(2) 3_667 .
O4 Sr1 O8 107.5(2) 3_667 1_554
O4 Sr1 O9 68.4(2) 3_667 3_667
O6 Sr1 I1 160.86(12) . 3_667
O6 Sr1 I2 28.49(12) . .
O6 Sr1 I3 91.04(14) . .
O6 Sr1 O2 145.47(19) . 3_667
O6 Sr1 O4 54.64(17) . .
O6 Sr1 H6 17.9 . .
O7 Sr1 I1 92.10(14) 3_567 3_667
O7 Sr1 I1 90.96(14) . 3_667
O7 Sr1 I2 93.92(14) 3_567 .
O7 Sr1 I2 77.31(14) . .
O7 Sr1 I3 24.02(13) . .
O7 Sr1 I3 94.26(14) 3_567 .
O7 Sr1 O2 66.21(18) . 3_667
O7 Sr1 O2 87.63(19) 3_567 3_667
O7 Sr1 O4 63.46(18) . .
O7 Sr1 O4 109.21(18) 3_567 .
O7 Sr1 O6 68.78(18) 3_567 .
O7 Sr1 O6 81.81(19) . .
O7 Sr1 H6 51.7 3_567 .
O7 Sr1 H6 72.2 . .
O7 Sr1 O7 70.3(2) 3_567 .
O7 Sr1 O8 143.47(19) . 1_554
O7 Sr1 O8 75.36(19) 3_567 1_554
O7 Sr1 O9 125.3(2) . 3_667
O7 Sr1 O9 127.5(2) 3_567 3_667
O8 Sr1 I1 102.38(13) 1_554 3_667
O8 Sr1 I2 93.38(13) 1_554 .
O8 Sr1 I3 164.46(13) 1_554 .
O8 Sr1 O2 124.81(18) 1_554 3_667
O8 Sr1 O4 119.28(18) 1_554 .
O8 Sr1 O6 74.54(19) 1_554 .
O8 Sr1 H6 77.1 1_554 .
O9 Sr1 I1 131.54(14) 3_667 3_667
O9 Sr1 I2 52.98(15) 3_667 .
O9 Sr1 I3 111.06(16) 3_667 .
O9 Sr1 O2 144.55(19) 3_667 3_667
O9 Sr1 O4 61.9(2) 3_667 .
O9 Sr1 O6 65.65(19) 3_667 .
O9 Sr1 H6 83.3 3_667 .
O9 Sr1 O8 68.6(2) 3_667 1_554
I1 O1 I1 121.1(3) . 4_565
I1 O1 Sr1 102.5(2) 4_565 2_646
I1 O1 Sr1 130.5(3) . 2_646
I1 O2 Sr1 115.8(3) . 3_667
I1 O3 I2 123.1(3) . .
I2 O4 Sr1 129.9(3) . 3_667
I2 O4 Sr1 97.1(3) . .
Sr1 O4 Sr1 94.8(2) 3_667 .
I2 O6 Sr1 110.4(3) . .
I2 O6 H6 132.5 . .
Sr1 O6 H6 86.7 . .
I3 O7 Sr1 120.3(3) . .
I3 O7 Sr1 129.9(3) . 3_567
Sr1 O7 Sr1 109.7(2) 3_567 .
I3 O8 Sr1 119.7(3) . 1_556
I3 O9 Sr1 128.7(3) . 3_667

loop_
_geom_bond_atom_site_label_1
_geom_bond_atom_site_label_2
_geom_bond_distance
_geom_bond_site_symmetry_2
I1 Sr1 3.8778(12) 3_667
I1 Sr1 3.9315(11) 2_646
I1 O1 2.472(6) 4_566
I1 O1 1.820(6) .
I1 O2 1.829(5) .
I1 O3 1.827(6) .
I2 Sr1 3.9407(12) 3_667
I2 Sr1 3.8117(12) .
I2 O3 2.280(6) .
I2 O4 1.797(6) .
I2 O5 1.788(6) .
I2 O6 1.940(6) .
I3 Sr1 3.8891(12) 1_556
I3 Sr1 3.9606(14) 3_567
I3 Sr1 3.8282(12) .
I3 O7 1.805(6) .
I3 O8 1.799(6) .
I3 O9 1.813(6) .
Sr1 O1 2.498(6) 2_656
Sr1 O2 2.715(6) 3_667
Sr1 O4 2.540(6) 3_667
Sr1 O4 3.147(7) .
Sr1 O6 2.674(6) .
Sr1 H6 2.7596 .
Sr1 O7 2.553(6) 3_567
Sr1 O7 2.586(6) .
Sr1 O8 2.669(6) 1_554
Sr1 O9 2.659(6) 3_667
O6 H6 0.8504 .

loop_
_geom_torsion_atom_site_label_1
_geom_torsion_atom_site_label_2
_geom_torsion_atom_site_label_3
_geom_torsion_atom_site_label_4
_geom_torsion
_geom_torsion_site_symmetry_1
_geom_torsion_site_symmetry_4
Sr1 I1 O1 I1 4.2(5) 3_667 4_565
Sr1 I1 O1 I1 148.1(7) 2_646 4_565
Sr1 I1 O1 Sr1 -143.9(3) 3_667 2_646
Sr1 I1 O2 Sr1 154.18(14) 2_646 3_667
Sr1 I1 O3 I2 49.1(3) 3_667 .
Sr1 I1 O3 I2 -106.1(4) 2_646 .
Sr1 I2 O4 Sr1 -102.4(5) . 3_667
Sr1 I2 O4 Sr1 102.4(5) 3_667 .
Sr1 I3 O7 Sr1 -177.7(6) . 3_567
Sr1 I3 O7 Sr1 177.7(6) 3_567 .
Sr1 I3 O7 Sr1 128.2(2) 1_556 .
Sr1 I3 O7 Sr1 -49.5(5) 1_556 3_567
Sr1 I3 O8 Sr1 -165.54(19) . 1_556
Sr1 I3 O8 Sr1 131.3(3) 3_567 1_556
Sr1 I3 O9 Sr1 -82.8(4) . 3_667
Sr1 I3 O9 Sr1 -92.9(4) 3_567 3_667
Sr1 I3 O9 Sr1 131.3(3) 1_556 3_667
O1 I1 O1 I1 -34.6(18) 4_566 4_565
O1 I1 O1 Sr1 177.2(12) 4_566 2_646
O1 I1 O2 Sr1 168.4(3) . 3_667
O1 I1 O2 Sr1 -17.9(2) 4_566 3_667
O1 I1 O3 I2 87.7(4) 4_566 .
O1 I1 O3 I2 -82.3(4) . .
O2 I1 O1 I1 -5.6(4) . 4_565
O2 I1 O1 Sr1 -153.7(4) . 2_646
O2 I1 O3 I2 12.7(4) . .
O3 I1 O1 I1 92.4(4) . 4_565
O3 I1 O1 Sr1 -55.8(5) . 2_646
O3 I1 O2 Sr1 69.2(3) . 3_667
O3 I2 O4 Sr1 65.5(4) . 3_667
O3 I2 O4 Sr1 167.8(2) . .
O5 I2 O4 Sr1 144.7(4) . 3_667
O5 I2 O4 Sr1 -112.9(3) . .
O6 I2 O4 Sr1 -17.6(2) . .
O6 I2 O4 Sr1 -120.0(4) . 3_667
O7 I3 O8 Sr1 158.5(3) . 1_556
O7 I3 O9 Sr1 -87.2(4) . 3_667
O8 I3 O7 Sr1 110.1(3) . .
O8 I3 O7 Sr1 -67.5(4) . 3_567
O8 I3 O9 Sr1 168.7(4) . 3_667
O9 I3 O7 Sr1 6.7(4) . .
O9 I3 O7 Sr1 -171.0(4) . 3_567
O9 I3 O8 Sr1 -99.1(3) . 1_556
